data_7019935
loop_
_publ_author_name
'Azhakar, Ramachandran'
'Roesky, Herbert W.'
'Ghadwal, Rajendra S.'
'Holstein, Julian J.'
'Dittrich, Birger'

_publ_section_title
;
 An access to base-stabilized three-membered silicon heterocycles.
;
_journal_issue 32
_journal_name_full 'Dalton transactions (Cambridge, England : 2003)'
_journal_page_first 9601
_journal_page_last 9603
_journal_paper_doi 10.1039/c2dt31326j
_journal_volume 41
_journal_year 2012
_chemical_formula_moiety 'C31 H42 N4 Si'
_chemical_formula_sum 'C31 H42 N4 Si'
_chemical_formula_weight 498.78
_chemical_name_systematic
;
?
;
_space_group_IT_number 2
_symmetry_cell_setting triclinic
_symmetry_space_group_name_Hall '-P 1'
_symmetry_space_group_name_H-M 'P -1'
_atom_sites_solution_hydrogens geom
_atom_sites_solution_primary direct
_atom_sites_solution_secondary difmap
_audit_creation_method SHELXL-97
_cell_angle_alpha 95.0180(10)
_cell_angle_beta 107.7670(10)
_cell_angle_gamma 90.7900(10)
_cell_formula_units_Z 2
_cell_length_a 9.4054(2)
_cell_length_b 11.5657(2)
_cell_length_c 13.8190(3)
_cell_measurement_temperature 100(2)
_cell_volume 1424.75(5)
_computing_cell_refinement 'Apex2 (Bruker AXS, 2008)'
_computing_data_collection 'Apex2 (Bruker AXS, 2008)'
_computing_molecular_graphics 'shelXle (Huebschle et al, 2011)'
_computing_publication_material 'enCIFer 1.3, CCDC, 2008'
_computing_structure_refinement 'SHELXL-97 (Sheldrick, 1997)'
_computing_structure_solution 'SHELXS-97 (Sheldrick, 2008)'
_diffrn_ambient_temperature 100(2)
_diffrn_measured_fraction_theta_full 0.961
_diffrn_measured_fraction_theta_max 0.961
_diffrn_measurement_device_type 'Bruker SMART 6000'
_diffrn_measurement_method '\w and \f scans'
_diffrn_radiation_monochromator 'INCOATEC multilayer optics'
_diffrn_radiation_source 'rotating anode'
_diffrn_radiation_type CuK\a
_diffrn_radiation_wavelength 1.54178
_diffrn_reflns_av_R_equivalents 0.0410
_diffrn_reflns_av_sigmaI/netI 0.0257
_diffrn_reflns_limit_h_max 11
_diffrn_reflns_limit_h_min -11
_diffrn_reflns_limit_k_max 14
_diffrn_reflns_limit_k_min -14
_diffrn_reflns_limit_l_max 17
_diffrn_reflns_limit_l_min -16
_diffrn_reflns_number 34207
_diffrn_reflns_theta_full 73.66
_diffrn_reflns_theta_max 73.66
_diffrn_reflns_theta_min 3.37
_diffrn_standards_decay_% 0
_diffrn_standards_interval_count 0
_diffrn_standards_interval_time 0
_diffrn_standards_number 0
_exptl_absorpt_coefficient_mu 0.909
_exptl_absorpt_correction_T_max 0.7537
_exptl_absorpt_correction_T_min 0.6935
_exptl_absorpt_correction_type multi-scan
_exptl_absorpt_process_details
;
SADABS version 2008/2, multi-scan. (G. M. Sheldrick, 2008)
;
_exptl_crystal_colour colourless
_exptl_crystal_density_diffrn 1.163
_exptl_crystal_density_method 'not measured'
_exptl_crystal_description block
_exptl_crystal_F_000 540
_exptl_crystal_size_max 0.2
_exptl_crystal_size_mid 0.1
_exptl_crystal_size_min 0.05
_refine_diff_density_max 0.447
_refine_diff_density_min -0.392
_refine_diff_density_rms 0.060
_refine_ls_extinction_method none
_refine_ls_goodness_of_fit_ref 1.121
_refine_ls_hydrogen_treatment mixed
_refine_ls_matrix_type full
_refine_ls_number_parameters 493
_refine_ls_number_reflns 5549
_refine_ls_number_restraints 0
_refine_ls_restrained_S_all 1.109
_refine_ls_R_factor_all 0.0477
_refine_ls_R_factor_gt 0.0380
_refine_ls_shift/su_max 0.000
_refine_ls_shift/su_mean 0.000
_refine_ls_structure_factor_coef Fsqd
_refine_ls_weighting_details 'calc w=1/[\s^2^(Fo^2^)+(0.0541P)^2^+0.8366P] where P=(Fo^2^+2Fc^2^)/3'
_refine_ls_weighting_scheme calc
_refine_ls_wR_factor_gt 0.0939
_refine_ls_wR_factor_ref 0.1194
_reflns_number_gt 4767
_reflns_number_total 5549
_reflns_threshold_expression >2sigma(I)
_cod_data_source_file c2dt31326j.txt
_cod_data_source_block ak114
_cod_depositor_comments
;
The following automatic conversions were performed:

'_symmetry_cell_setting' value 'Triclinic' changed to 'triclinic'
according to /home/saulius/struct/CIF-dictionaries/cif_core.dic
dictionary named 'cif_core.dic' version 2.4.1 from 2010-06-29.

Automatic conversion script
Id: cif_fix_values 1891 2012-01-12 08:04:46Z andrius 
;
_cod_database_code 7019935
_computing_refinement_gui 'shelXle (Huebschle et al, 2011)'

loop_
_symmetry_equiv_pos_as_xyz
'x, y, z'
'-x, -y, -z'

loop_
_atom_site_label
_atom_site_type_symbol
_atom_site_fract_x
_atom_site_fract_y
_atom_site_fract_z
_atom_site_U_iso_or_equiv
_atom_site_adp_type
_atom_site_occupancy
_atom_site_symmetry_multiplicity
_atom_site_calc_flag
_atom_site_refinement_flags
Si1 Si 1.01991(5) 0.32758(4) 0.22814(3) 0.01764(13) Uani 1 1 d U
N1 N 0.98757(15) 0.22634(12) 0.31375(11) 0.0197(3) Uani 1 1 d U
C1 C 0.87600(18) 0.16623(14) 0.23944(13) 0.0193(3) Uani 1 1 d U
N2 N 0.85927(15) 0.21631(12) 0.15467(11) 0.0199(3) Uani 1 1 d U
C2 C 0.78651(19) 0.06435(15) 0.25208(13) 0.0218(4) Uani 1 1 d U
N3 N 0.93846(15) 0.46114(12) 0.20410(10) 0.0186(3) Uani 1 1 d U
C3 C 0.8283(2) -0.04876(16) 0.23419(15) 0.0260(4) Uani 1 1 d U
H3 H 0.913(3) -0.0623(19) 0.2099(17) 0.029(6) Uiso 1 1 d .
N4 N 1.06382(15) 0.46424(12) 0.30500(11) 0.0187(3) Uani 1 1 d U
C4 C 0.7417(2) -0.14277(17) 0.24411(15) 0.0311(4) Uani 1 1 d U
H4 H 0.772(3) -0.219(2) 0.2303(19) 0.038(6) Uiso 1 1 d .
C5 C 0.6133(2) -0.12397(18) 0.27123(16) 0.0331(4) Uani 1 1 d U
H5 H 0.555(3) -0.187(2) 0.2787(19) 0.040(6) Uiso 1 1 d .
C6 C 0.5714(2) -0.01171(19) 0.28933(16) 0.0315(4) Uani 1 1 d U
H6 H 0.482(3) 0.003(2) 0.3089(19) 0.039(6) Uiso 1 1 d .
C7 C 0.6581(2) 0.08236(17) 0.28005(14) 0.0255(4) Uani 1 1 d U
H7 H 0.632(3) 0.158(2) 0.2942(18) 0.033(6) Uiso 1 1 d .
C8 C 1.0603(2) 0.19640(16) 0.42016(13) 0.0247(4) Uani 1 1 d U
C9 C 1.1696(2) 0.29631(17) 0.47684(15) 0.0279(4) Uani 1 1 d U
H9A H 1.246(2) 0.3111(19) 0.4437(16) 0.025(5) Uiso 1 1 d .
H9B H 1.219(2) 0.2784(19) 0.5475(17) 0.025(5) Uiso 1 1 d .
H9C H 1.114(3) 0.368(2) 0.4771(18) 0.034(6) Uiso 1 1 d .
C10 C 1.1477(3) 0.08556(19) 0.41781(18) 0.0375(5) Uani 1 1 d U
H10A H 1.081(3) 0.020(2) 0.389(2) 0.042(7) Uiso 1 1 d .
H10B H 1.201(3) 0.074(2) 0.490(2) 0.038(6) Uiso 1 1 d .
H10C H 1.227(3) 0.098(2) 0.380(2) 0.054(8) Uiso 1 1 d .
C11 C 0.9462(3) 0.1836(2) 0.47725(16) 0.0375(5) Uani 1 1 d U
H11A H 0.887(3) 0.252(2) 0.472(2) 0.043(7) Uiso 1 1 d .
H11B H 0.999(3) 0.181(2) 0.551(2) 0.040(7) Uiso 1 1 d .
H11C H 0.878(3) 0.115(2) 0.4489(19) 0.039(6) Uiso 1 1 d .
C12 C 0.74142(19) 0.19368(16) 0.05414(13) 0.0232(4) Uani 1 1 d U
C13 C 0.7365(2) 0.06673(18) 0.00918(16) 0.0323(4) Uani 1 1 d U
H13A H 0.669(3) 0.061(2) -0.060(2) 0.037(6) Uiso 1 1 d .
H13B H 0.698(3) 0.012(2) 0.0473(19) 0.037(6) Uiso 1 1 d .
H13C H 0.835(3) 0.042(2) 0.0096(18) 0.034(6) Uiso 1 1 d .
C14 C 0.5880(2) 0.22406(18) 0.06370(15) 0.0262(4) Uani 1 1 d U
H14A H 0.516(3) 0.216(2) -0.0046(18) 0.030(6) Uiso 1 1 d .
H14B H 0.591(3) 0.305(2) 0.0967(18) 0.032(6) Uiso 1 1 d .
H14C H 0.555(3) 0.172(2) 0.1036(18) 0.030(6) Uiso 1 1 d .
C15 C 0.7834(2) 0.27127(18) -0.01806(14) 0.0269(4) Uani 1 1 d U
H15A H 0.703(3) 0.2666(19) -0.0840(17) 0.027(5) Uiso 1 1 d .
H15B H 0.877(3) 0.247(2) -0.0294(18) 0.033(6) Uiso 1 1 d .
H15C H 0.798(2) 0.353(2) 0.0084(17) 0.029(6) Uiso 1 1 d .
C16 C 0.79931(18) 0.49463(14) 0.21570(13) 0.0192(3) Uani 1 1 d U
C17 C 0.7629(2) 0.49092(17) 0.30605(14) 0.0249(4) Uani 1 1 d U
H17 H 0.832(2) 0.4674(19) 0.3624(17) 0.025(5) Uiso 1 1 d .
C18 C 0.6241(2) 0.52515(18) 0.31074(14) 0.0277(4) Uani 1 1 d U
H18 H 0.598(3) 0.522(2) 0.375(2) 0.044(7) Uiso 1 1 d .
C19 C 0.5191(2) 0.56182(16) 0.22539(14) 0.0250(4) Uani 1 1 d U
H19 H 0.424(3) 0.585(2) 0.2304(18) 0.036(6) Uiso 1 1 d .
C20 C 0.55485(19) 0.56499(16) 0.13595(14) 0.0245(4) Uani 1 1 d U
H20 H 0.482(2) 0.5909(19) 0.0732(17) 0.027(5) Uiso 1 1 d .
C21 C 0.6944(2) 0.53311(15) 0.13100(13) 0.0220(4) Uani 1 1 d U
H21 H 0.722(2) 0.540(2) 0.0714(17) 0.029(6) Uiso 1 1 d .
C22 C 1.15587(18) 0.56407(15) 0.32778(13) 0.0197(3) Uani 1 1 d U
C23 C 1.1228(2) 0.66188(16) 0.27232(14) 0.0234(4) Uani 1 1 d U
H23 H 1.037(2) 0.6577(18) 0.2134(16) 0.022(5) Uiso 1 1 d .
C24 C 1.2130(2) 0.76321(17) 0.30370(16) 0.0285(4) Uani 1 1 d U
H24 H 1.186(2) 0.828(2) 0.2626(17) 0.030(6) Uiso 1 1 d .
C25 C 1.3369(2) 0.77068(18) 0.39018(16) 0.0305(4) Uani 1 1 d U
H25 H 1.396(3) 0.840(2) 0.4142(17) 0.031(6) Uiso 1 1 d .
C26 C 1.3714(2) 0.67429(17) 0.44467(15) 0.0276(4) Uani 1 1 d U
H26 H 1.457(3) 0.678(2) 0.5047(19) 0.037(6) Uiso 1 1 d .
C27 C 1.2833(2) 0.57262(16) 0.41449(14) 0.0236(4) Uani 1 1 d U
H27 H 1.308(2) 0.507(2) 0.4519(16) 0.024(5) Uiso 1 1 d .
C28 C 1.17886(19) 0.29028(16) 0.17526(14) 0.0232(4) Uani 1 1 d U
C29 C 1.3281(2) 0.30317(18) 0.26244(15) 0.0266(4) Uani 1 1 d U
H29A H 1.414(3) 0.295(2) 0.2350(19) 0.039(6) Uiso 1 1 d .
H29B H 1.334(3) 0.245(2) 0.3122(18) 0.032(6) Uiso 1 1 d .
H29C H 1.343(3) 0.383(2) 0.3026(18) 0.033(6) Uiso 1 1 d .
C30 C 1.1854(2) 0.37747(19) 0.09844(15) 0.0294(4) Uani 1 1 d U
H30A H 1.270(3) 0.362(2) 0.0725(17) 0.030(6) Uiso 1 1 d .
H30B H 1.194(3) 0.462(2) 0.128(2) 0.042(7) Uiso 1 1 d .
H30C H 1.094(2) 0.3727(19) 0.0377(17) 0.024(5) Uiso 1 1 d .
C31 C 1.1656(2) 0.16609(18) 0.12357(17) 0.0310(4) Uani 1 1 d U
H31A H 1.076(3) 0.153(2) 0.060(2) 0.041(7) Uiso 1 1 d .
H31B H 1.157(2) 0.108(2) 0.1721(17) 0.027(5) Uiso 1 1 d .
H31C H 1.257(3) 0.150(2) 0.1048(18) 0.038(6) Uiso 1 1 d .

loop_
_atom_site_aniso_label
_atom_site_aniso_U_11
_atom_site_aniso_U_22
_atom_site_aniso_U_33
_atom_site_aniso_U_23
_atom_site_aniso_U_13
_atom_site_aniso_U_12
Si1 0.0159(2) 0.0180(2) 0.0192(2) 0.00436(17) 0.00501(16) 0.00039(16)
N1 0.0182(7) 0.0186(7) 0.0216(7) 0.0048(6) 0.0045(5) -0.0005(5)
C1 0.0170(8) 0.0172(8) 0.0245(8) 0.0022(7) 0.0073(6) 0.0027(6)
N2 0.0179(7) 0.0183(7) 0.0220(7) 0.0026(6) 0.0039(5) -0.0011(5)
C2 0.0202(8) 0.0202(8) 0.0225(8) 0.0048(7) 0.0025(6) -0.0024(6)
N3 0.0171(7) 0.0202(7) 0.0169(7) 0.0023(6) 0.0025(5) -0.0010(5)
C3 0.0258(9) 0.0224(9) 0.0283(9) 0.0033(7) 0.0060(7) 0.0002(7)
N4 0.0160(7) 0.0200(7) 0.0183(7) 0.0039(6) 0.0021(5) 0.0000(5)
C4 0.0372(11) 0.0193(9) 0.0311(10) 0.0027(8) 0.0025(8) -0.0027(8)
C5 0.0322(10) 0.0286(10) 0.0343(11) 0.0088(8) 0.0028(8) -0.0117(8)
C6 0.0238(9) 0.0370(11) 0.0344(10) 0.0101(9) 0.0085(8) -0.0044(8)
C7 0.0231(9) 0.0249(9) 0.0285(9) 0.0061(8) 0.0072(7) 0.0007(7)
C8 0.0248(9) 0.0254(9) 0.0212(9) 0.0096(7) 0.0014(7) -0.0033(7)
C9 0.0282(10) 0.0277(10) 0.0239(9) 0.0094(8) 0.0006(7) -0.0054(8)
C10 0.0394(12) 0.0255(10) 0.0372(12) 0.0096(9) -0.0053(9) 0.0022(9)
C11 0.0406(12) 0.0495(14) 0.0216(10) 0.0048(9) 0.0088(8) -0.0168(10)
C12 0.0220(8) 0.0229(9) 0.0211(8) 0.0024(7) 0.0013(7) -0.0003(7)
C13 0.0350(11) 0.0243(10) 0.0294(10) -0.0021(8) -0.0011(8) 0.0004(8)
C14 0.0208(9) 0.0286(10) 0.0266(9) 0.0067(8) 0.0024(7) -0.0019(7)
C15 0.0243(9) 0.0316(10) 0.0238(9) 0.0063(8) 0.0048(7) 0.0026(7)
C16 0.0174(8) 0.0152(8) 0.0238(8) 0.0036(7) 0.0042(6) -0.0013(6)
C17 0.0204(8) 0.0323(10) 0.0207(8) 0.0062(7) 0.0034(7) 0.0021(7)
C18 0.0241(9) 0.0371(11) 0.0223(9) 0.0017(8) 0.0083(7) -0.0003(8)
C19 0.0178(8) 0.0263(9) 0.0293(9) 0.0003(8) 0.0057(7) 0.0000(7)
C20 0.0205(8) 0.0242(9) 0.0254(9) 0.0068(7) 0.0009(7) 0.0016(7)
C21 0.0236(9) 0.0214(8) 0.0210(8) 0.0046(7) 0.0060(7) 0.0011(7)
C22 0.0181(8) 0.0207(8) 0.0220(8) 0.0009(7) 0.0089(6) -0.0001(6)
C23 0.0229(9) 0.0237(9) 0.0248(9) 0.0034(7) 0.0086(7) 0.0007(7)
C24 0.0302(10) 0.0222(9) 0.0374(11) 0.0063(8) 0.0157(8) -0.0009(7)
C25 0.0284(10) 0.0253(9) 0.0395(11) -0.0022(8) 0.0148(8) -0.0100(8)
C26 0.0199(9) 0.0326(10) 0.0285(10) -0.0032(8) 0.0067(7) -0.0053(7)
C27 0.0218(8) 0.0240(9) 0.0246(9) 0.0028(7) 0.0063(7) -0.0007(7)
C28 0.0191(8) 0.0261(9) 0.0265(9) 0.0039(7) 0.0099(7) 0.0019(7)
C29 0.0192(9) 0.0299(10) 0.0318(10) 0.0061(8) 0.0083(7) 0.0029(7)
C30 0.0238(9) 0.0399(11) 0.0285(10) 0.0100(9) 0.0123(8) 0.0012(8)
C31 0.0256(10) 0.0302(10) 0.0381(11) -0.0036(9) 0.0128(8) 0.0040(8)

loop_
_atom_type_symbol
_atom_type_description
_atom_type_scat_dispersion_real
_atom_type_scat_dispersion_imag
_atom_type_scat_source
C C 0.0181 0.0091 'International Tables Vol C Tables 4.2.6.8 and 6.1.1.4'
H H 0.0000 0.0000 'International Tables Vol C Tables 4.2.6.8 and 6.1.1.4'
N N 0.0311 0.0180 'International Tables Vol C Tables 4.2.6.8 and 6.1.1.4'
Si Si 0.2541 0.3302 'International Tables Vol C Tables 4.2.6.8 and 6.1.1.4'

loop_
_geom_angle_atom_site_label_1
_geom_angle_atom_site_label_2
_geom_angle_atom_site_label_3
_geom_angle
N3 Si1 N4 50.97(6)
N3 Si1 N1 127.20(7)
N4 Si1 N1 104.39(7)
N3 Si1 C28 117.72(7)
N4 Si1 C28 109.29(7)
N1 Si1 C28 114.50(7)
N3 Si1 N2 103.08(7)
N4 Si1 N2 144.22(7)
N1 Si1 N2 69.83(6)
C28 Si1 N2 104.83(7)
N3 Si1 C1 120.42(6)
N4 Si1 C1 130.72(6)
N1 Si1 C1 35.41(6)
C28 Si1 C1 113.87(7)
N2 Si1 C1 34.42(6)
C1 N1 C8 127.84(14)
C1 N1 Si1 93.46(10)
C8 N1 Si1 138.04(12)
N2 C1 N1 107.19(14)
N2 C1 C2 126.56(16)
N1 C1 C2 126.23(15)
N2 C1 Si1 56.07(9)
N1 C1 Si1 51.13(8)
C2 C1 Si1 177.26(13)
C1 N2 C12 129.11(15)
C1 N2 Si1 89.52(11)
C12 N2 Si1 140.78(11)
C7 C2 C3 119.52(16)
C7 C2 C1 119.55(16)
C3 C2 C1 120.92(16)
C16 N3 N4 113.39(12)
C16 N3 Si1 126.43(11)
N4 N3 Si1 66.12(8)
C4 C3 C2 120.16(18)
C4 C3 H3 119.5(14)
C2 C3 H3 120.1(14)
C22 N4 N3 113.96(13)
C22 N4 Si1 144.28(12)
N3 N4 Si1 62.91(8)
C5 C4 C3 119.90(19)
C5 C4 H4 121.6(15)
C3 C4 H4 118.5(15)
C4 C5 C6 120.22(18)
C4 C5 H5 120.2(16)
C6 C5 H5 119.6(16)
C5 C6 C7 120.01(19)
C5 C6 H6 121.3(15)
C7 C6 H6 118.7(15)
C6 C7 C2 120.20(18)
C6 C7 H7 120.2(14)
C2 C7 H7 119.6(14)
N1 C8 C9 107.88(14)
N1 C8 C11 111.46(15)
C9 C8 C11 107.47(17)
N1 C8 C10 109.78(16)
C9 C8 C10 108.73(16)
C11 C8 C10 111.40(18)
C8 C9 H9A 112.4(13)
C8 C9 H9B 109.3(13)
H9A C9 H9B 109.3(17)
C8 C9 H9C 108.7(14)
H9A C9 H9C 107.1(19)
H9B C9 H9C 110.0(19)
C8 C10 H10A 110.6(16)
C8 C10 H10B 106.8(15)
H10A C10 H10B 108(2)
C8 C10 H10C 109.7(16)
H10A C10 H10C 113(2)
H10B C10 H10C 109(2)
C8 C11 H11A 109.3(16)
C8 C11 H11B 109.3(14)
H11A C11 H11B 107(2)
C8 C11 H11C 111.8(15)
H11A C11 H11C 108(2)
H11B C11 H11C 112(2)
N2 C12 C15 106.43(14)
N2 C12 C14 110.62(14)
C15 C12 C14 110.10(15)
N2 C12 C13 111.91(14)
C15 C12 C13 107.96(16)
C14 C12 C13 109.74(15)
C12 C13 H13A 107.4(15)
C12 C13 H13B 112.6(14)
H13A C13 H13B 107(2)
C12 C13 H13C 112.0(14)
H13A C13 H13C 111(2)
H13B C13 H13C 106.7(19)
C12 C14 H14A 107.9(13)
C12 C14 H14B 110.5(13)
H14A C14 H14B 110.7(19)
C12 C14 H14C 111.6(14)
H14A C14 H14C 107.8(19)
H14B C14 H14C 108.3(19)
C12 C15 H15A 110.1(13)
C12 C15 H15B 110.3(14)
H15A C15 H15B 109.6(19)
C12 C15 H15C 113.0(13)
H15A C15 H15C 106.9(18)
H15B C15 H15C 106.9(19)
C21 C16 C17 118.92(16)
C21 C16 N3 117.17(15)
C17 C16 N3 123.92(15)
C18 C17 C16 120.17(16)
C18 C17 H17 120.2(14)
C16 C17 H17 119.6(14)
C17 C18 C19 120.59(17)
C17 C18 H18 119.9(15)
C19 C18 H18 119.5(15)
C20 C19 C18 119.24(17)
C20 C19 H19 121.6(14)
C18 C19 H19 119.2(14)
C19 C20 C21 120.64(16)
C19 C20 H20 121.3(12)
C21 C20 H20 118.1(12)
C20 C21 C16 120.43(16)
C20 C21 H21 121.3(13)
C16 C21 H21 118.2(13)
N4 C22 C23 123.08(16)
N4 C22 C27 119.22(15)
C23 C22 C27 117.54(16)
C24 C23 C22 120.55(17)
C24 C23 H23 120.7(13)
C22 C23 H23 118.8(13)
C25 C24 C23 121.15(18)
C25 C24 H24 121.2(14)
C23 C24 H24 117.6(14)
C26 C25 C24 118.70(18)
C26 C25 H25 119.3(14)
C24 C25 H25 122.0(14)
C27 C26 C25 121.00(18)
C27 C26 H26 119.1(15)
C25 C26 H26 119.9(15)
C26 C27 C22 121.06(17)
C26 C27 H27 120.3(13)
C22 C27 H27 118.6(13)
C31 C28 C30 109.60(16)
C31 C28 C29 107.47(15)
C30 C28 C29 107.71(15)
C31 C28 Si1 113.63(12)
C30 C28 Si1 108.69(12)
C29 C28 Si1 109.58(12)
C28 C29 H29A 110.7(15)
C28 C29 H29B 111.9(14)
H29A C29 H29B 109.5(19)
C28 C29 H29C 112.1(13)
H29A C29 H29C 105.7(19)
H29B C29 H29C 106.7(19)
C28 C30 H30A 110.0(13)
C28 C30 H30B 113.3(14)
H30A C30 H30B 109.0(19)
C28 C30 H30C 112.8(12)
H30A C30 H30C 106.9(18)
H30B C30 H30C 104.4(19)
C28 C31 H31A 112.5(15)
C28 C31 H31B 110.6(13)
H31A C31 H31B 108.3(19)
C28 C31 H31C 109.2(15)
H31A C31 H31C 109(2)
H31B C31 H31C 107.3(19)

loop_
_geom_bond_atom_site_label_1
_geom_bond_atom_site_label_2
_geom_bond_distance
Si1 N3 1.7466(15)
Si1 N4 1.7938(15)
Si1 N1 1.8207(14)
Si1 C28 1.8933(17)
Si1 N2 1.9368(15)
Si1 C1 2.3343(17)
N1 C1 1.355(2)
N1 C8 1.494(2)
C1 N2 1.319(2)
C1 C2 1.492(2)
N2 C12 1.489(2)
C2 C7 1.389(3)
C2 C3 1.394(3)
N3 C16 1.421(2)
N3 N4 1.5240(18)
C3 C4 1.391(3)
C3 H3 0.96(2)
N4 C22 1.387(2)
C4 C5 1.384(3)
C4 H4 0.95(3)
C5 C6 1.386(3)
C5 H5 0.94(3)
C6 C7 1.389(3)
C6 H6 0.97(3)
C7 H7 0.94(2)
C8 C9 1.524(3)
C8 C11 1.526(3)
C8 C10 1.536(3)
C9 H9A 0.98(2)
C9 H9B 0.99(2)
C9 H9C 0.99(2)
C10 H10A 0.95(3)
C10 H10B 0.99(3)
C10 H10C 1.05(3)
C11 H11A 0.97(3)
C11 H11B 0.99(3)
C11 H11C 0.99(3)
C12 C15 1.531(2)
C12 C14 1.532(3)
C12 C13 1.538(3)
C13 H13A 0.97(3)
C13 H13B 0.99(3)
C13 H13C 0.97(2)
C14 H14A 0.97(2)
C14 H14B 1.00(2)
C14 H14C 0.96(2)
C15 H15A 0.99(2)
C15 H15B 0.98(2)
C15 H15C 0.97(2)
C16 C21 1.393(2)
C16 C17 1.396(2)
C17 C18 1.388(3)
C17 H17 0.91(2)
C18 C19 1.391(3)
C18 H18 0.99(3)
C19 C20 1.380(3)
C19 H19 0.96(2)
C20 C21 1.388(3)
C20 H20 1.00(2)
C21 H21 0.95(2)
C22 C23 1.407(2)
C22 C27 1.408(2)
C23 C24 1.393(3)
C23 H23 0.95(2)
C24 C25 1.387(3)
C24 H24 0.97(2)
C25 C26 1.387(3)
C25 H25 0.94(2)
C26 C27 1.385(3)
C26 H26 0.96(3)
C27 H27 0.95(2)
C28 C31 1.533(3)
C28 C30 1.540(2)
C28 C29 1.541(2)
C29 H29A 0.99(3)
C29 H29B 0.99(2)
C29 H29C 1.02(3)
C30 H30A 0.98(2)
C30 H30B 1.02(3)
C30 H30C 1.00(2)
C31 H31A 1.02(3)
C31 H31B 1.01(2)
C31 H31C 0.98(3)
